data_1552947
loop_
_publ_author_name
'Yu, Haiyong'
'Zong, Yan'
'Xu, Tao'

_publ_section_title
;
 Total synthesis of (&#x2212;)-penicimutanin a and related congeners
;
_journal_issue 3
_journal_name_full 'Chemical Science'
_journal_page_first 656
_journal_page_last 660
_journal_paper_doi 10.1039/C9SC05252F
_journal_volume 11
_journal_year 2020
_chemical_formula_sum 'C45 H47 N4 O9'
_chemical_formula_weight 787.87
_chemical_name_common PMA-27
_chemical_name_systematic PMA-27
_space_group_IT_number 4
_space_group_name_Hall 'P 2yb'
_space_group_name_H-M_alt 'P 1 21 1'
_symmetry_cell_setting monoclinic
_symmetry_space_group_name_H-M 'P 1 21 1'
_atom_sites_solution_hydrogens geom
_atom_sites_solution_primary direct
_atom_sites_solution_secondary difmap
_audit_creation_method SHELXL-97
_audit_update_record
;
2019-09-03 deposited with the CCDC.	2019-11-13 downloaded from the CCDC.
;
_cell_angle_alpha 90.00
_cell_angle_beta 92.327(2)
_cell_angle_gamma 90.00
_cell_formula_units_Z 2
_cell_length_a 8.7818(5)
_cell_length_b 21.1435(13)
_cell_length_c 10.5555(7)
_cell_measurement_reflns_used 1390
_cell_measurement_temperature 293(2)
_cell_measurement_theta_max 50.1050
_cell_measurement_theta_min 4.1660
_cell_volume 1958.3(2)
_computing_cell_refinement 'Bruker FRAMBO'
_computing_data_collection 'Bruker FRAMBO'
_computing_data_reduction 'Bruker SAINT'
_computing_molecular_graphics 'Bruker SHELXTL'
_computing_publication_material 'Bruker SHELXTL'
_computing_structure_refinement 'SHELXL-97 (Sheldrick, 1997)'
_computing_structure_solution 'SHELXS-97 (Sheldrick, 1990)'
_diffrn_ambient_temperature 293(2)
_diffrn_detector 'CCD plate'
_diffrn_detector_area_resol_mean 8.1281
_diffrn_detector_type Eos
_diffrn_measured_fraction_theta_full 0.997
_diffrn_measured_fraction_theta_max 0.997
_diffrn_measurement_device_type 'Xcalibur, Eos, Gemini'
_diffrn_radiation_monochromator graphite
_diffrn_radiation_source 'fine-focus sealed tube'
_diffrn_radiation_type CuK\a
_diffrn_radiation_wavelength 1.54178
_diffrn_reflns_av_R_equivalents 0.0594
_diffrn_reflns_av_sigmaI/netI 0.1044
_diffrn_reflns_limit_h_max 10
_diffrn_reflns_limit_h_min -8
_diffrn_reflns_limit_k_max 25
_diffrn_reflns_limit_k_min -14
_diffrn_reflns_limit_l_max 12
_diffrn_reflns_limit_l_min -11
_diffrn_reflns_number 6536
_diffrn_reflns_theta_full 66.05
_diffrn_reflns_theta_max 66.05
_diffrn_reflns_theta_min 4.18
_exptl_absorpt_coefficient_mu 0.766
_exptl_absorpt_correction_T_max 0.9273
_exptl_absorpt_correction_T_min 0.8315
_exptl_absorpt_correction_type multi-scan
_exptl_absorpt_process_details sadabs
_exptl_crystal_density_diffrn 1.336
_exptl_crystal_density_method 'not measured'
_exptl_crystal_F_000 834
_exptl_crystal_size_max 0.25
_exptl_crystal_size_mid 0.20
_exptl_crystal_size_min 0.10
_refine_diff_density_max 0.286
_refine_diff_density_min -0.289
_refine_diff_density_rms 0.047
_refine_ls_abs_structure_details 'Flack H D (1983), Acta Cryst. A39, 876-881'
_refine_ls_abs_structure_Flack 0.0(4)
_refine_ls_extinction_coef 0.00122(15)
_refine_ls_extinction_expression Fc^*^=kFc[1+0.001xFc^2^\l^3^/sin(2\q)]^-1/4^
_refine_ls_extinction_method SHELXL
_refine_ls_goodness_of_fit_ref 1.032
_refine_ls_hydrogen_treatment mixed
_refine_ls_matrix_type full
_refine_ls_number_parameters 535
_refine_ls_number_reflns 4692
_refine_ls_number_restraints 1
_refine_ls_restrained_S_all 1.032
_refine_ls_R_factor_all 0.1039
_refine_ls_R_factor_gt 0.0630
_refine_ls_shift/su_max 0.001
_refine_ls_shift/su_mean 0.000
_refine_ls_structure_factor_coef Fsqd
_refine_ls_weighting_details 'calc w=1/[\s^2^(Fo^2^)+(0.0253P)^2^+0.0000P] where P=(Fo^2^+2Fc^2^)/3'
_refine_ls_weighting_scheme calc
_refine_ls_wR_factor_gt 0.1146
_refine_ls_wR_factor_ref 0.1305
_reflns_number_gt 2805
_reflns_number_total 4692
_reflns_threshold_expression >2sigma(I)
_cod_data_source_file c9sc05252f2.cif
_cod_data_source_block 190518d
_cod_depositor_comments
;
The following automatic conversions were performed:

data item '_symmetry_cell_setting' value 'Monoclinic' was changed to
'monoclinic' in accordance with the
/home/data/users/saulius/crontab/automatic-downloads/rss-feeds/RSC/lib/dictionaries/cif_core.dic
dictionary named 'cif_core.dic' version 2.4.2 last updated on
2011-04-26.

Automatic conversion script
Id: cif_fix_values 6909 2019-04-08 15:41:33Z antanas 

 Adding full bibliography for 1552946--1552947.cif.

 Adding full bibliography for 1552946--1552947.cif.
;
_cod_original_sg_symbol_H-M P2(1)
_cod_database_code 1552947

loop_
_symmetry_equiv_pos_as_xyz
'x, y, z'
'-x, y+1/2, -z'

loop_
_atom_site_label
_atom_site_type_symbol
_atom_site_fract_x
_atom_site_fract_y
_atom_site_fract_z
_atom_site_U_iso_or_equiv
_atom_site_adp_type
_atom_site_occupancy
_atom_site_symmetry_multiplicity
_atom_site_calc_flag
_atom_site_refinement_flags
_atom_site_disorder_assembly
_atom_site_disorder_group
N1 N 0.3666(6) 0.2335(2) 0.9161(5) 0.0435(13) Uani 1 1 d . F .
N2 N 0.5148(6) 0.0986(3) 0.9174(5) 0.0534(15) Uani 1 1 d . . .
H2 H 0.5971 0.1051 0.8779 0.064 Uiso 1 1 calc R A 2
N3 N 0.3997(5) 0.2772(2) 0.7024(5) 0.0403(13) Uani 1 1 d . F .
N4 N 0.3188(6) 0.3393(3) 0.4776(5) 0.0512(15) Uani 1 1 d . . .
O1 O 0.1493(4) 0.1768(2) 0.8419(4) 0.0514(13) Uani 1 1 d . F .
O2 O -0.0154(5) 0.1526(2) 0.5895(5) 0.0584(14) Uani 1 1 d . F .
O3 O -0.1083(5) -0.0161(2) 0.6196(5) 0.0572(14) Uani 1 1 d . F .
H3 H -0.1642 -0.0316 0.5638 0.086 Uiso 1 1 calc R . .
O4 O -0.1742(4) 0.1244(2) 0.8108(4) 0.0514(12) Uani 1 1 d . F .
O5 O -0.4510(5) 0.0027(3) 0.6833(5) 0.0721(16) Uani 1 1 d . F .
O6 O 0.4614(5) 0.1887(2) 0.5954(4) 0.0538(13) Uani 1 1 d . F .
O7 O 0.2866(6) 0.4304(2) 0.5805(5) 0.0655(15) Uani 1 1 d . . .
O8 O 0.6781(5) 0.0557(3) 1.0539(5) 0.090(2) Uani 1 1 d . . .
O9 O 0.4339(6) 0.0574(4) 1.0973(6) 0.141(3) Uani 1 1 d . . .
C1 C 0.2950(7) 0.1738(3) 0.9150(7) 0.0467(17) Uani 1 1 d . . .
H1 H 0.2744 0.1622 1.0026 0.056 Uiso 1 1 calc R F .
C2 C 0.3755(7) 0.1195(3) 0.8547(6) 0.0456(16) Uani 1 1 d . F .
H2A H 0.4009 0.1331 0.7694 0.055 Uiso 1 1 calc R . .
C3 C 0.2434(7) 0.0710(3) 0.8389(7) 0.0492(18) Uani 1 1 d . . .
H3A H 0.2648 0.0393 0.7757 0.059 Uiso 1 1 calc R F .
H3B H 0.2235 0.0503 0.9185 0.059 Uiso 1 1 calc R . .
C4 C 0.1097(6) 0.1141(3) 0.7947(6) 0.0399(15) Uani 1 1 d . F .
C5 C 0.1068(7) 0.1173(3) 0.6529(6) 0.0496(17) Uani 1 1 d . . .
H5 H 0.2063 0.1198 0.6145 0.060 Uiso 1 1 calc R F .
C6 C -0.0150(7) 0.0843(3) 0.5771(6) 0.0465(17) Uani 1 1 d . F .
H6 H 0.0158 0.0686 0.4946 0.056 Uiso 1 1 calc R . .
C7 C -0.1438(7) 0.0486(3) 0.6335(6) 0.0386(15) Uani 1 1 d . . .
C8 C -0.1532(6) 0.0600(3) 0.7733(6) 0.0434(16) Uani 1 1 d . F .
H8 H -0.2116 0.0286 0.8194 0.052 Uiso 1 1 calc R . .
C9 C -0.0346(7) 0.0925(3) 0.8477(6) 0.0446(16) Uani 1 1 d . . .
H9 H -0.0263 0.0799 0.9371 0.054 Uiso 1 1 calc R F .
C10 C -0.2922(7) 0.0685(3) 0.5607(6) 0.0521(18) Uani 1 1 d . F .
H10A H -0.3115 0.1126 0.5799 0.063 Uiso 1 1 calc R . .
H10B H -0.2748 0.0659 0.4706 0.063 Uiso 1 1 calc R . .
C11 C -0.4351(8) 0.0313(3) 0.5861(7) 0.0523(19) Uani 1 1 d . . .
C12 C -0.5577(7) 0.0366(4) 0.4860(7) 0.073(3) Uani 1 1 d . F .
H12A H -0.5355 0.0092 0.4166 0.109 Uiso 1 1 calc R . .
H12B H -0.5639 0.0795 0.4564 0.109 Uiso 1 1 calc R . .
H12C H -0.6532 0.0246 0.5200 0.109 Uiso 1 1 calc R . .
C13 C 0.4691(7) 0.2580(3) 0.8251(6) 0.0452(17) Uani 1 1 d . . .
H13 H 0.5537 0.2286 0.8133 0.054 Uiso 1 1 calc R F .
C14 C 0.5282(7) 0.3215(3) 0.8842(6) 0.0481(17) Uani 1 1 d . D .
C15 C 0.4155(7) 0.3329(3) 0.9879(6) 0.0471(17) Uani 1 1 d . . .
C16 C 0.3230(7) 0.2805(3) 0.9981(6) 0.0447(17) Uani 1 1 d . F .
C17 C 0.2000(7) 0.2802(4) 1.0779(7) 0.0550(19) Uani 1 1 d . . .
H17 H 0.1346 0.2457 1.0813 0.066 Uiso 1 1 calc R F .
C18 C 0.1799(9) 0.3326(4) 1.1504(7) 0.065(2) Uani 1 1 d . F .
H18 H 0.1008 0.3323 1.2063 0.078 Uiso 1 1 calc R . .
C19 C 0.2662(10) 0.3841(4) 1.1465(8) 0.076(3) Uani 1 1 d . . .
H19 H 0.2480 0.4186 1.1985 0.091 Uiso 1 1 calc R F .
C20 C 0.3865(9) 0.3854(3) 1.0612(7) 0.063(2) Uani 1 1 d . F .
H20 H 0.4459 0.4216 1.0544 0.076 Uiso 1 1 calc R . .
C21 C 0.4113(7) 0.2435(3) 0.5960(6) 0.0436(17) Uani 1 1 d . . .
C22 C 0.3621(7) 0.2719(3) 0.4721(6) 0.0476(17) Uani 1 1 d . E .
H22 H 0.2710 0.2487 0.4420 0.057 Uiso 1 1 calc R B 2
C23 C 0.3204(7) 0.3733(4) 0.5824(7) 0.0518(19) Uani 1 1 d . F .
C24 C 0.3612(7) 0.3436(3) 0.7074(6) 0.0447(17) Uani 1 1 d . . .
H24 H 0.2740 0.3482 0.7616 0.054 Uiso 1 1 calc R F .
C25 C 0.5010(7) 0.3702(3) 0.7786(7) 0.0529(18) Uani 1 1 d . D .
H25A H 0.4808 0.4118 0.8128 0.063 Uiso 1 1 calc R . .
H25B H 0.5874 0.3727 0.7244 0.063 Uiso 1 1 calc R . .
C26 C 0.7007(8) 0.3172(4) 0.9365(8) 0.065(2) Uani 1 1 d . . .
C27 C 0.8045(10) 0.2962(5) 0.8292(9) 0.086(3) Uani 1 1 d . C .
H27 H 0.7722 0.2657 0.7707 0.104 Uiso 0.511(15) 1 calc PR C 1
H27A H 0.8973 0.2788 0.8655 0.129 Uiso 0.489(15) 1 calc PR C 2
H27B H 0.8276 0.3321 0.7777 0.129 Uiso 0.489(15) 1 calc PR C 2
H27C H 0.7529 0.2648 0.7778 0.129 Uiso 0.489(15) 1 calc PR C 2
C28 C 0.926(2) 0.3200(11) 0.823(2) 0.122(10) Uani 0.511(15) 1 d P C 1
H28A H 0.9566 0.3506 0.8824 0.146 Uiso 0.511(15) 1 calc PR C 1
H28B H 0.9901 0.3083 0.7597 0.146 Uiso 0.511(15) 1 calc PR C 1
C28' C 0.834(2) 0.3984(11) 1.086(2) 0.122(10) Uani 0.489(15) 1 d P C 2
H28C H 0.8738 0.3675 1.1400 0.146 Uiso 0.489(15) 1 calc PR C 2
H28D H 0.8534 0.4409 1.1022 0.146 Uiso 0.489(15) 1 calc PR C 2
C29 C 0.7510(9) 0.3824(4) 0.9869(10) 0.093(3) Uani 1 1 d . C .
H29A H 0.7071 0.3898 1.0674 0.140 Uiso 0.511(15) 1 calc PR C 1
H29B H 0.7173 0.4145 0.9279 0.140 Uiso 0.511(15) 1 calc PR C 1
H29C H 0.8601 0.3836 0.9970 0.140 Uiso 0.511(15) 1 calc PR C 1
H29 H 0.7157 0.4162 0.9377 0.112 Uiso 0.489(15) 1 calc PR C 2
C30 C 0.7142(8) 0.2668(4) 1.0401(8) 0.077(3) Uani 1 1 d . D 2
H30A H 0.8198 0.2591 1.0616 0.115 Uiso 1 1 calc R D 2
H30B H 0.6673 0.2283 1.0099 0.115 Uiso 1 1 calc R D 2
H30C H 0.6639 0.2813 1.1138 0.115 Uiso 1 1 calc R D 2
C31 C 0.4829(7) 0.2627(4) 0.3712(6) 0.059(2) Uani 1 1 d . E 2
H31A H 0.5027 0.2178 0.3619 0.070 Uiso 1 1 calc R E 2
H31B H 0.4420 0.2783 0.2903 0.070 Uiso 1 1 calc R E 2
C32 C 0.6328(8) 0.2965(4) 0.4036(7) 0.0555(19) Uani 1 1 d . E 2
C33 C 0.7511(8) 0.2643(4) 0.4630(8) 0.071(2) Uani 1 1 d . E 2
H33 H 0.7399 0.2219 0.4845 0.085 Uiso 1 1 calc R E 2
C34 C 0.8881(9) 0.2954(4) 0.4908(9) 0.088(3) Uani 1 1 d . E 2
H34 H 0.9686 0.2733 0.5298 0.106 Uiso 1 1 calc R E 2
C35 C 0.9060(9) 0.3568(4) 0.4623(10) 0.085(3) Uani 1 1 d . E 2
H35 H 0.9982 0.3770 0.4813 0.102 Uiso 1 1 calc R E 2
C36 C 0.7888(10) 0.3889(4) 0.4057(10) 0.094(3) Uani 1 1 d . E 2
H36 H 0.7990 0.4317 0.3883 0.113 Uiso 1 1 calc R E 2
C37 C 0.6524(9) 0.3578(4) 0.3734(9) 0.077(3) Uani 1 1 d . E 2
H37 H 0.5741 0.3797 0.3306 0.092 Uiso 1 1 calc R E 2
C38 C 0.5305(8) 0.0709(4) 1.0276(7) 0.064(2) Uani 1 1 d . F 2
C39 C 0.7168(9) 0.0317(6) 1.1791(8) 0.117(4) Uani 1 1 d . F 2
H39A H 0.7239 -0.0141 1.1782 0.140 Uiso 1 1 calc R F 2
H39B H 0.6410 0.0442 1.2386 0.140 Uiso 1 1 calc R F 2
C40 C 0.8706(9) 0.0612(5) 1.2143(8) 0.072(2) Uani 1 1 d . F 2
C41 C 0.9997(10) 0.0258(5) 1.2170(8) 0.080(3) Uani 1 1 d . F 2
H41 H 0.9936 -0.0175 1.2019 0.096 Uiso 1 1 calc R F 2
C42 C 1.1395(10) 0.0535(6) 1.2421(10) 0.099(4) Uani 1 1 d . F 2
H42 H 1.2274 0.0290 1.2414 0.119 Uiso 1 1 calc R F 2
C43 C 1.1495(12) 0.1140(7) 1.2669(10) 0.111(4) Uani 1 1 d . F 2
H43 H 1.2443 0.1323 1.2845 0.133 Uiso 1 1 calc R F 2
C44 C 1.0195(14) 0.1507(5) 1.2671(9) 0.100(3) Uani 1 1 d . F 2
H44 H 1.0267 0.1937 1.2850 0.119 Uiso 1 1 calc R F 2
C45 C 0.8772(11) 0.1233(5) 1.2405(9) 0.090(3) Uani 1 1 d . F 2
H45 H 0.7888 0.1476 1.2408 0.108 Uiso 1 1 calc R F 2

loop_
_atom_site_aniso_label
_atom_site_aniso_U_11
_atom_site_aniso_U_22
_atom_site_aniso_U_33
_atom_site_aniso_U_23
_atom_site_aniso_U_13
_atom_site_aniso_U_12
N1 0.048(3) 0.041(3) 0.041(3) -0.001(3) 0.000(3) -0.011(3)
N2 0.039(3) 0.077(4) 0.044(3) 0.004(3) -0.002(3) 0.008(3)
N3 0.041(3) 0.036(3) 0.044(3) 0.002(3) 0.001(2) 0.000(3)
N4 0.044(3) 0.061(4) 0.048(4) -0.002(3) 0.000(3) 0.005(3)
O1 0.033(2) 0.045(3) 0.075(3) -0.014(3) -0.010(2) 0.001(2)
O2 0.055(3) 0.058(3) 0.062(3) 0.013(3) -0.001(2) -0.005(3)
O3 0.056(3) 0.045(3) 0.069(4) -0.006(3) -0.012(3) 0.004(2)
O4 0.036(2) 0.055(3) 0.063(3) -0.014(3) 0.007(2) -0.009(2)
O5 0.052(3) 0.092(4) 0.072(4) 0.011(4) -0.001(3) -0.016(3)
O6 0.062(3) 0.045(3) 0.054(3) -0.004(3) 0.005(2) 0.004(3)
O7 0.076(4) 0.055(4) 0.065(4) 0.016(3) -0.007(3) 0.002(3)
O8 0.046(3) 0.150(6) 0.074(4) 0.039(4) -0.005(3) 0.000(4)
O9 0.052(3) 0.274(10) 0.099(5) 0.073(6) 0.013(3) 0.001(5)
C1 0.046(4) 0.045(4) 0.048(4) -0.003(3) -0.006(3) 0.005(3)
C2 0.045(4) 0.050(4) 0.042(4) -0.008(4) 0.000(3) -0.002(3)
C3 0.045(4) 0.044(4) 0.058(4) 0.000(4) -0.001(3) -0.002(3)
C4 0.033(3) 0.041(4) 0.046(4) -0.007(3) -0.001(3) -0.002(3)
C5 0.037(3) 0.057(4) 0.055(4) -0.007(4) 0.001(3) 0.004(3)
C6 0.045(4) 0.054(5) 0.040(4) -0.007(4) -0.001(3) -0.002(3)
C7 0.041(3) 0.030(4) 0.045(4) -0.005(3) 0.001(3) -0.001(3)
C8 0.033(3) 0.044(4) 0.053(4) -0.004(4) -0.001(3) -0.004(3)
C9 0.047(4) 0.048(4) 0.038(4) 0.005(3) -0.008(3) 0.000(3)
C10 0.046(4) 0.055(5) 0.055(4) -0.001(4) -0.004(3) -0.005(3)
C11 0.049(4) 0.052(5) 0.056(5) -0.012(4) -0.004(4) 0.004(4)
C12 0.039(4) 0.088(7) 0.089(6) -0.010(5) -0.011(4) -0.001(4)
C13 0.035(3) 0.052(4) 0.049(4) 0.011(4) 0.000(3) -0.005(3)
C14 0.046(4) 0.045(4) 0.052(4) 0.010(4) -0.008(3) -0.006(3)
C15 0.056(4) 0.049(4) 0.036(4) 0.000(3) -0.011(3) -0.009(4)
C16 0.043(4) 0.042(4) 0.048(4) -0.009(4) -0.006(3) -0.005(3)
C17 0.051(4) 0.060(5) 0.053(5) -0.009(4) 0.002(3) -0.006(4)
C18 0.066(5) 0.065(5) 0.064(6) -0.016(5) 0.002(4) 0.007(4)
C19 0.110(7) 0.064(6) 0.054(5) -0.012(5) -0.005(5) 0.033(6)
C20 0.083(6) 0.039(5) 0.065(6) -0.011(4) -0.017(5) 0.002(4)
C21 0.035(3) 0.053(5) 0.043(4) 0.002(4) 0.002(3) -0.009(3)
C22 0.043(4) 0.056(5) 0.043(4) -0.005(4) -0.001(3) -0.006(3)
C23 0.037(4) 0.053(5) 0.065(6) 0.016(4) 0.002(3) 0.005(3)
C24 0.053(4) 0.047(4) 0.033(4) 0.001(3) 0.000(3) -0.005(3)
C25 0.058(4) 0.047(4) 0.053(5) 0.004(4) -0.006(4) -0.009(4)
C26 0.040(4) 0.070(6) 0.082(6) -0.006(5) -0.025(4) -0.011(4)
C27 0.052(5) 0.113(9) 0.094(7) 0.000(6) -0.010(5) -0.031(5)
C28 0.103(18) 0.128(19) 0.13(2) -0.012(17) -0.023(15) 0.003(15)
C28' 0.103(18) 0.128(19) 0.13(2) -0.012(18) -0.023(15) 0.003(15)
C29 0.067(6) 0.094(7) 0.116(9) -0.003(7) -0.040(6) -0.008(5)
C30 0.051(4) 0.091(6) 0.086(6) 0.010(5) -0.029(4) -0.001(5)
C31 0.062(4) 0.069(5) 0.045(4) -0.005(4) 0.004(3) 0.007(4)
C32 0.055(4) 0.058(5) 0.054(5) 0.008(4) 0.010(4) 0.003(4)
C33 0.056(5) 0.072(6) 0.086(6) 0.020(5) 0.013(4) 0.002(4)
C34 0.049(5) 0.092(8) 0.124(9) 0.022(6) 0.002(5) 0.009(5)
C35 0.052(5) 0.061(6) 0.142(10) 0.019(6) 0.006(5) -0.001(4)
C36 0.071(6) 0.066(6) 0.145(10) 0.023(6) 0.016(6) -0.003(5)
C37 0.064(5) 0.061(6) 0.106(8) 0.027(5) 0.011(5) 0.017(4)
C38 0.038(4) 0.097(7) 0.059(5) 0.014(5) 0.004(4) -0.004(4)
C39 0.067(6) 0.205(12) 0.077(7) 0.074(8) -0.021(5) -0.036(7)
C40 0.053(5) 0.099(7) 0.063(5) 0.031(6) -0.002(4) -0.009(5)
C41 0.075(6) 0.097(7) 0.066(6) -0.001(5) -0.011(5) 0.003(6)
C42 0.048(5) 0.162(12) 0.087(8) -0.004(8) 0.007(5) 0.011(7)
C43 0.062(6) 0.185(13) 0.086(8) 0.022(10) 0.005(6) -0.040(9)
C44 0.147(10) 0.083(7) 0.068(7) 0.012(6) -0.010(7) -0.025(8)
C45 0.081(7) 0.109(9) 0.081(7) 0.038(7) 0.003(5) -0.001(7)

loop_
_atom_type_symbol
_atom_type_description
_atom_type_scat_dispersion_real
_atom_type_scat_dispersion_imag
_atom_type_scat_source
C C 0.0181 0.0091 'International Tables Vol C Tables 4.2.6.8 and 6.1.1.4'
H H 0.0000 0.0000 'International Tables Vol C Tables 4.2.6.8 and 6.1.1.4'
O O 0.0492 0.0322 'International Tables Vol C Tables 4.2.6.8 and 6.1.1.4'
N N 0.0311 0.0180 'International Tables Vol C Tables 4.2.6.8 and 6.1.1.4'

loop_
_geom_angle_atom_site_label_1
_geom_angle_atom_site_label_2
_geom_angle_atom_site_label_3
_geom_angle
C16 N1 C1 120.9(5)
C16 N1 C13 110.8(5)
C1 N1 C13 127.4(6)
C38 N2 C2 127.3(6)
C38 N2 H2 116.4
C2 N2 H2 116.4
C21 N3 C24 125.0(6)
C21 N3 C13 123.4(5)
C24 N3 C13 109.1(5)
C23 N4 C22 124.4(6)
C4 O1 C1 109.3(4)
C5 O2 C6 61.5(4)
C7 O3 H3 109.5
C8 O4 C9 60.7(4)
C38 O8 C39 117.3(6)
N1 C1 O1 110.1(5)
N1 C1 C2 118.0(6)
O1 C1 C2 103.0(5)
N1 C1 H1 108.4
O1 C1 H1 108.4
C2 C1 H1 108.4
N2 C2 C1 116.5(5)
N2 C2 C3 117.7(6)
C1 C2 C3 100.8(5)
N2 C2 H2A 107.0
C1 C2 H2A 107.0
C3 C2 H2A 107.0
C4 C3 C2 101.5(5)
C4 C3 H3A 111.5
C2 C3 H3A 111.5
C4 C3 H3B 111.5
C2 C3 H3B 111.5
H3A C3 H3B 109.3
O1 C4 C9 110.4(5)
O1 C4 C5 107.2(5)
C9 C4 C5 114.3(5)
O1 C4 C3 105.4(5)
C9 C4 C3 110.9(6)
C5 C4 C3 108.1(5)
O2 C5 C6 59.2(4)
O2 C5 C4 117.9(5)
C6 C5 C4 120.1(6)
O2 C5 H5 115.9
C6 C5 H5 115.9
C4 C5 H5 115.9
O2 C6 C5 59.2(4)
O2 C6 C7 117.3(6)
C5 C6 C7 124.0(6)
O2 C6 H6 114.9
C5 C6 H6 114.9
C7 C6 H6 114.9
O3 C7 C8 106.2(5)
O3 C7 C6 105.8(5)
C8 C7 C6 112.4(5)
O3 C7 C10 113.4(5)
C8 C7 C10 111.5(5)
C6 C7 C10 107.4(5)
O4 C8 C9 59.9(4)
O4 C8 C7 115.9(6)
C9 C8 C7 122.8(5)
O4 C8 H8 115.5
C9 C8 H8 115.5
C7 C8 H8 115.5
O4 C9 C8 59.4(4)
O4 C9 C4 119.1(5)
C8 C9 C4 123.3(6)
O4 C9 H9 114.6
C8 C9 H9 114.6
C4 C9 H9 114.6
C11 C10 C7 117.3(6)
C11 C10 H10A 108.0
C7 C10 H10A 108.0
C11 C10 H10B 108.0
C7 C10 H10B 108.0
H10A C10 H10B 107.2
O5 C11 C12 122.7(7)
O5 C11 C10 122.6(6)
C12 C11 C10 114.6(7)
C11 C12 H12A 109.5
C11 C12 H12B 109.5
H12A C12 H12B 109.5
C11 C12 H12C 109.5
H12A C12 H12C 109.5
H12B C12 H12C 109.5
N1 C13 N3 116.2(5)
N1 C13 C14 104.5(5)
N3 C13 C14 103.5(5)
N1 C13 H13 110.7
N3 C13 H13 110.7
C14 C13 H13 110.7
C15 C14 C25 109.3(6)
C15 C14 C13 102.0(5)
C25 C14 C13 104.4(5)
C15 C14 C26 113.3(6)
C25 C14 C26 114.2(6)
C13 C14 C26 112.6(5)
C16 C15 C20 118.6(7)
C16 C15 C14 109.3(6)
C20 C15 C14 131.9(7)
C15 C16 N1 110.5(6)
C15 C16 C17 121.6(7)
N1 C16 C17 127.9(6)
C18 C17 C16 117.1(7)
C18 C17 H17 121.5
C16 C17 H17 121.5
C19 C18 C17 124.2(8)
C19 C18 H18 117.9
C17 C18 H18 117.9
C18 C19 C20 118.5(8)
C18 C19 H19 120.8
C20 C19 H19 120.8
C15 C20 C19 120.0(8)
C15 C20 H20 120.0
C19 C20 H20 120.0
O6 C21 N3 122.8(6)
O6 C21 C22 117.6(6)
N3 C21 C22 119.6(6)
N4 C22 C21 114.9(6)
N4 C22 C31 109.5(6)
C21 C22 C31 111.9(5)
N4 C22 H22 106.7
C21 C22 H22 106.7
C31 C22 H22 106.7
O7 C23 N4 121.4(7)
O7 C23 C24 118.2(7)
N4 C23 C24 120.4(7)
N3 C24 C23 115.2(6)
N3 C24 C25 101.1(5)
C23 C24 C25 116.2(6)
N3 C24 H24 108.0
C23 C24 H24 108.0
C25 C24 H24 108.0
C24 C25 C14 102.1(5)
C24 C25 H25A 111.3
C14 C25 H25A 111.3
C24 C25 H25B 111.3
C14 C25 H25B 111.3
H25A C25 H25B 109.2
C30 C26 C29 111.4(7)
C30 C26 C27 107.1(7)
C29 C26 C27 109.9(7)
C30 C26 C14 109.5(6)
C29 C26 C14 108.9(6)
C27 C26 C14 110.1(6)
C28 C27 C26 118.4(14)
C28 C27 H27 120.8
C26 C27 H27 120.8
C28 C27 H27A 55.4
C26 C27 H27A 109.5
H27 C27 H27A 103.2
C28 C27 H27B 54.7
C26 C27 H27B 109.5
H27 C27 H27B 103.8
H27A C27 H27B 109.5
C28 C27 H27C 132.1
C26 C27 H27C 109.5
H27 C27 H27C 11.3
H27A C27 H27C 109.5
H27B C27 H27C 109.5
C27 C28 H28A 120.0
C27 C28 H28B 120.0
H28A C28 H28B 120.0
C29 C28' H28C 120.0
C29 C28' H28D 120.0
H28C C28' H28D 120.0
C28' C29 C26 131.3(14)
C28' C29 H29A 58.4
C26 C29 H29A 109.5
C28' C29 H29B 119.1
C26 C29 H29B 109.5
H29A C29 H29B 109.5
C28' C29 H29C 51.5
C26 C29 H29C 109.5
H29A C29 H29C 109.5
H29B C29 H29C 109.5
C28' C29 H29 114.4
C26 C29 H29 114.4
H29A C29 H29 103.3
H29B C29 H29 6.5
H29C C29 H29 110.5
C26 C30 H30A 109.5
C26 C30 H30B 109.5
H30A C30 H30B 109.5
C26 C30 H30C 109.5
H30A C30 H30C 109.5
H30B C30 H30C 109.5
C32 C31 C22 113.4(6)
C32 C31 H31A 108.9
C22 C31 H31A 108.9
C32 C31 H31B 108.9
C22 C31 H31B 108.9
H31A C31 H31B 107.7
C37 C32 C33 119.0(8)
C37 C32 C31 121.0(7)
C33 C32 C31 120.0(7)
C32 C33 C34 119.5(8)
C32 C33 H33 120.2
C34 C33 H33 120.2
C35 C34 C33 121.2(8)
C35 C34 H34 119.4
C33 C34 H34 119.4
C34 C35 C36 119.4(8)
C34 C35 H35 120.3
C36 C35 H35 120.3
C35 C36 C37 120.1(8)
C35 C36 H36 119.9
C37 C36 H36 119.9
C32 C37 C36 120.7(8)
C32 C37 H37 119.6
C36 C37 H37 119.6
O9 C38 N2 127.7(7)
O9 C38 O8 121.5(8)
N2 C38 O8 110.8(6)
O8 C39 C40 104.7(7)
O8 C39 H39A 110.8
C40 C39 H39A 110.8
O8 C39 H39B 110.8
C40 C39 H39B 110.8
H39A C39 H39B 108.9
C45 C40 C41 120.4(9)
C45 C40 C39 118.8(9)
C41 C40 C39 120.8(10)
C40 C41 C42 120.5(9)
C40 C41 H41 119.8
C42 C41 H41 119.8
C43 C42 C41 120.4(11)
C43 C42 H42 119.8
C41 C42 H42 119.8
C42 C43 C44 120.1(11)
C42 C43 H43 120.0
C44 C43 H43 120.0
C43 C44 C45 120.1(10)
C43 C44 H44 120.0
C45 C44 H44 120.0
C40 C45 C44 118.5(10)
C40 C45 H45 120.7
C44 C45 H45 120.7

loop_
_geom_bond_atom_site_label_1
_geom_bond_atom_site_label_2
_geom_bond_distance
N1 C16 1.383(7)
N1 C1 1.410(8)
N1 C13 1.439(7)
N2 C38 1.304(8)
N2 C2 1.437(7)
N2 H2 0.8600
N3 C21 1.337(8)
N3 C24 1.445(8)
N3 C13 1.466(7)
N4 C23 1.319(9)
N4 C22 1.476(8)
O1 C4 1.454(7)
O1 C1 1.468(7)
O2 C5 1.449(7)
O2 C6 1.450(7)
O3 C7 1.413(7)
O3 H3 0.8200
O4 C8 1.432(7)
O4 C9 1.440(7)
O5 C11 1.204(8)
O6 C21 1.240(7)
O7 C23 1.243(7)
O8 C38 1.353(8)
O8 C39 1.444(8)
O9 C38 1.180(8)
C1 C2 1.503(8)
C1 H1 0.9800
C2 C3 1.551(8)
C2 H2A 0.9800
C3 C4 1.543(8)
C3 H3A 0.9700
C3 H3B 0.9700
C4 C9 1.478(8)
C4 C5 1.498(8)
C5 C6 1.483(8)
C5 H5 0.9800
C6 C7 1.503(8)
C6 H6 0.9800
C7 C8 1.501(8)
C7 C10 1.544(8)
C8 C9 1.451(8)
C8 H8 0.9800
C9 H9 0.9800
C10 C11 1.515(9)
C10 H10A 0.9700
C10 H10B 0.9700
C11 C12 1.483(9)
C12 H12A 0.9600
C12 H12B 0.9600
C12 H12C 0.9600
C13 C14 1.562(9)
C13 H13 0.9800
C14 C15 1.524(9)
C14 C25 1.529(8)
C14 C26 1.594(8)
C15 C16 1.380(8)
C15 C20 1.383(9)
C16 C17 1.396(9)
C17 C18 1.362(10)
C17 H17 0.9300
C18 C19 1.330(11)
C18 H18 0.9300
C19 C20 1.415(11)
C19 H19 0.9300
C20 H20 0.9300
C21 C22 1.487(9)
C22 C31 1.546(8)
C22 H22 0.9800
C23 C24 1.492(9)
C24 C25 1.521(8)
C24 H24 0.9800
C25 H25A 0.9700
C25 H25B 0.9700
C26 C30 1.527(10)
C26 C29 1.537(11)
C26 C27 1.547(12)
C27 C28 1.18(2)
C27 H27 0.9300
C27 H27A 0.9600
C27 H27B 0.9600
C27 H27C 0.9600
C28 H28A 0.9300
C28 H28B 0.9300
C28' C29 1.291(19)
C28' H28C 0.9300
C28' H28D 0.9300
C29 H29A 0.9600
C29 H29B 0.9600
C29 H29C 0.9600
C29 H29 0.9300
C30 H30A 0.9600
C30 H30B 0.9600
C30 H30C 0.9600
C31 C32 1.525(9)
C31 H31A 0.9700
C31 H31B 0.9700
C32 C37 1.347(9)
C32 C33 1.373(10)
C33 C34 1.392(10)
C33 H33 0.9300
C34 C35 1.342(10)
C34 H34 0.9300
C35 C36 1.351(10)
C35 H35 0.9300
C36 C37 1.396(10)
C36 H36 0.9300
C37 H37 0.9300
C39 C40 1.520(10)
C39 H39A 0.9700
C39 H39B 0.9700
C40 C45 1.343(12)
C40 C41 1.358(11)
C41 C42 1.375(11)
C41 H41 0.9300
C42 C43 1.309(14)
C42 H42 0.9300
C43 C44 1.380(13)
C43 H43 0.9300
C44 C45 1.395(12)
C44 H44 0.9300
C45 H45 0.9300

loop_
_geom_torsion_atom_site_label_1
_geom_torsion_atom_site_label_2
_geom_torsion_atom_site_label_3
_geom_torsion_atom_site_label_4
_geom_torsion
C16 N1 C1 O1 80.2(7)
C13 N1 C1 O1 -88.4(7)
C16 N1 C1 C2 -161.9(6)
C13 N1 C1 C2 29.4(9)
C4 O1 C1 N1 155.4(5)
C4 O1 C1 C2 28.7(7)
C38 N2 C2 C1 67.7(10)
C38 N2 C2 C3 -52.2(10)
N1 C1 C2 N2 67.0(8)
O1 C1 C2 N2 -171.5(5)
N1 C1 C2 C3 -164.4(6)
O1 C1 C2 C3 -42.9(6)
N2 C2 C3 C4 168.9(5)
C1 C2 C3 C4 41.1(6)
C1 O1 C4 C9 117.9(6)
C1 O1 C4 C5 -117.0(5)
C1 O1 C4 C3 -2.0(7)
C2 C3 C4 O1 -24.5(6)
C2 C3 C4 C9 -144.1(5)
C2 C3 C4 C5 89.9(6)
C6 O2 C5 C4 -110.2(7)
O1 C4 C5 O2 -70.1(7)
C9 C4 C5 O2 52.7(8)
C3 C4 C5 O2 176.7(5)
O1 C4 C5 C6 -138.8(6)
C9 C4 C5 C6 -16.1(9)
C3 C4 C5 C6 108.0(6)
C5 O2 C6 C7 115.2(6)
C4 C5 C6 O2 106.5(7)
O2 C5 C6 C7 -104.1(7)
C4 C5 C6 C7 2.4(10)
O2 C6 C7 O3 -174.3(5)
C5 C6 C7 O3 -104.6(7)
O2 C6 C7 C8 -58.9(7)
C5 C6 C7 C8 10.9(9)
O2 C6 C7 C10 64.2(7)
C5 C6 C7 C10 133.9(6)
C9 O4 C8 C7 -114.5(6)
O3 C7 C8 O4 174.4(4)
C6 C7 C8 O4 59.1(7)
C10 C7 C8 O4 -61.6(7)
O3 C7 C8 C9 104.8(7)
C6 C7 C8 C9 -10.4(9)
C10 C7 C8 C9 -131.1(6)
C8 O4 C9 C4 113.6(7)
C7 C8 C9 O4 103.2(7)
O4 C8 C9 C4 -106.7(7)
C7 C8 C9 C4 -3.5(10)
O1 C4 C9 O4 67.3(7)
C5 C4 C9 O4 -53.7(8)
C3 C4 C9 O4 -176.2(5)
O1 C4 C9 C8 137.9(6)
C5 C4 C9 C8 17.0(9)
C3 C4 C9 C8 -105.6(7)
O3 C7 C10 C11 54.0(8)
C8 C7 C10 C11 -65.8(7)
C6 C7 C10 C11 170.6(6)
C7 C10 C11 O5 24.3(10)
C7 C10 C11 C12 -159.9(6)
C16 N1 C13 N3 -95.5(7)
C1 N1 C13 N3 74.1(8)
C16 N1 C13 C14 17.7(7)
C1 N1 C13 C14 -172.7(5)
C21 N3 C13 N1 -105.2(7)
C24 N3 C13 N1 91.9(7)
C21 N3 C13 C14 140.9(6)
C24 N3 C13 C14 -22.0(6)
N1 C13 C14 C15 -14.7(6)
N3 C13 C14 C15 107.4(5)
N1 C13 C14 C25 -128.5(6)
N3 C13 C14 C25 -6.5(7)
N1 C13 C14 C26 107.1(6)
N3 C13 C14 C26 -130.9(6)
C25 C14 C15 C16 117.6(6)
C13 C14 C15 C16 7.5(7)
C26 C14 C15 C16 -113.8(6)
C25 C14 C15 C20 -57.2(9)
C13 C14 C15 C20 -167.2(7)
C26 C14 C15 C20 71.5(9)
C20 C15 C16 N1 178.5(6)
C14 C15 C16 N1 3.0(7)
C20 C15 C16 C17 1.5(10)
C14 C15 C16 C17 -174.1(6)
C1 N1 C16 C15 176.0(5)
C13 N1 C16 C15 -13.6(7)
C1 N1 C16 C17 -7.2(10)
C13 N1 C16 C17 163.2(7)
C15 C16 C17 C18 -3.4(10)
N1 C16 C17 C18 -179.9(7)
C16 C17 C18 C19 2.4(12)
C17 C18 C19 C20 0.4(13)
C16 C15 C20 C19 1.5(11)
C14 C15 C20 C19 175.8(7)
C18 C19 C20 C15 -2.5(12)
C24 N3 C21 O6 171.5(6)
C13 N3 C21 O6 11.3(9)
C24 N3 C21 C22 -8.8(9)
C13 N3 C21 C22 -168.9(5)
C23 N4 C22 C21 -0.7(9)
C23 N4 C22 C31 -127.5(6)
O6 C21 C22 N4 -173.9(5)
N3 C21 C22 N4 6.3(8)
O6 C21 C22 C31 -48.3(8)
N3 C21 C22 C31 132.0(6)
C22 N4 C23 O7 178.0(6)
C22 N4 C23 C24 -2.8(9)
C21 N3 C24 C23 5.0(9)
C13 N3 C24 C23 167.6(5)
C21 N3 C24 C25 -121.0(6)
C13 N3 C24 C25 41.5(6)
O7 C23 C24 N3 -179.8(6)
N4 C23 C24 N3 1.0(9)
O7 C23 C24 C25 -61.9(9)
N4 C23 C24 C25 118.9(7)
N3 C24 C25 C14 -43.4(7)
C23 C24 C25 C14 -168.8(6)
C15 C14 C25 C24 -78.1(6)
C13 C14 C25 C24 30.4(7)
C26 C14 C25 C24 153.8(6)
C15 C14 C26 C30 54.5(9)
C25 C14 C26 C30 -179.4(7)
C13 C14 C26 C30 -60.6(8)
C15 C14 C26 C29 -67.5(9)
C25 C14 C26 C29 58.6(9)
C13 C14 C26 C29 177.4(7)
C15 C14 C26 C27 172.0(7)
C25 C14 C26 C27 -61.9(9)
C13 C14 C26 C27 56.8(8)
C30 C26 C27 C28 -100.3(15)
C29 C26 C27 C28 20.8(17)
C14 C26 C27 C28 140.7(15)
C30 C26 C29 C28' 19.4(19)
C27 C26 C29 C28' -99.1(17)
C14 C26 C29 C28' 140.2(16)
N4 C22 C31 C32 64.5(8)
C21 C22 C31 C32 -64.0(8)
C22 C31 C32 C37 -85.3(9)
C22 C31 C32 C33 95.6(9)
C37 C32 C33 C34 0.1(13)
C31 C32 C33 C34 179.2(7)
C32 C33 C34 C35 1.0(15)
C33 C34 C35 C36 0.1(16)
C34 C35 C36 C37 -2.2(16)
C33 C32 C37 C36 -2.2(14)
C31 C32 C37 C36 178.7(8)
C35 C36 C37 C32 3.3(15)
C2 N2 C38 O9 0.1(16)
C2 N2 C38 O8 177.6(6)
C39 O8 C38 O9 -9.6(14)
C39 O8 C38 N2 172.7(8)
C38 O8 C39 C40 -141.3(8)
O8 C39 C40 C45 71.3(11)
O8 C39 C40 C41 -107.4(10)
C45 C40 C41 C42 -2.4(14)
C39 C40 C41 C42 176.4(8)
C40 C41 C42 C43 1.8(16)
C41 C42 C43 C44 -0.5(19)
C42 C43 C44 C45 -0.2(18)
C41 C40 C45 C44 1.6(14)
C39 C40 C45 C44 -177.1(8)
C43 C44 C45 C40 -0.4(15)
